data_1502727
loop_
_publ_author_name
'O\'smia\/lowski, Borys'
'Kolehmainen, Erkki'
'Dobosz, Robert'
'Gawinecki, Ryszard'
'Kauppinen, Reijo'
'Valkonen, Arto'
'Koivukorpi, Juha'
'Rissanen, Kari'

_publ_section_title
;
 Self-organization of 2-acylaminopyridines in the solid state and in
 solution.
;
_journal_issue 38
_journal_name_full 'The journal of physical chemistry. A'
_journal_page_first 10421
_journal_page_last 10426
_journal_paper_doi 10.1021/jp1063116
_journal_volume 114
_journal_year 2010
_chemical_formula_moiety 'C10 H14 N2 O'
_chemical_formula_sum 'C10 H14 N2 O'
_chemical_formula_weight 178.23
_chemical_name_systematic
;
 ?
;
_space_group_IT_number 161
_symmetry_cell_setting trigonal
_symmetry_space_group_name_Hall 'R 3 -2"c'
_symmetry_space_group_name_H-M 'R 3 c :H'
_atom_sites_solution_hydrogens geom
_atom_sites_solution_primary direct
_atom_sites_solution_secondary difmap
_audit_creation_method SHELXL-97
_cell_angle_alpha 90.00
_cell_angle_beta 90.00
_cell_angle_gamma 120.00
_cell_formula_units_Z 18
_cell_length_a 23.5657(4)
_cell_length_b 23.5657(4)
_cell_length_c 9.5946(2)
_cell_measurement_reflns_used 2514
_cell_measurement_temperature 123(2)
_cell_measurement_theta_max 28.283
_cell_measurement_theta_min 0.407
_cell_volume 4614.43(15)
_computing_cell_refinement 'DENZO-SMN (Otwinowski & Minor, 1997)'
_computing_data_collection 'Collect (Bruker, 2008)'
_computing_data_reduction DENZO-SMN
_computing_molecular_graphics 'ORTEP-3 (Farrugia, 1997); MERCURY (Macrae, <i>et al.</i>, 2008)'
_computing_publication_material SHELXL-97
_computing_structure_refinement 'SHELXL-97 (Sheldrick, 2008)'
_computing_structure_solution 'SIR-2004 (Burla, et al., 2005)'
_diffrn_ambient_temperature 123(2)
_diffrn_detector_area_resol_mean 9
_diffrn_measured_fraction_theta_full 0.997
_diffrn_measured_fraction_theta_max 0.997
_diffrn_measurement_device_type 'Bruker-Nonius Kappa CCD with APEXII detector'
_diffrn_measurement_method '\f and \w scans'
_diffrn_radiation_monochromator graphite
_diffrn_radiation_source 'fine-focus sealed tube'
_diffrn_radiation_type MoK\a
_diffrn_radiation_wavelength 0.71073
_diffrn_reflns_av_R_equivalents 0.0210
_diffrn_reflns_av_sigmaI/netI 0.0162
_diffrn_reflns_limit_h_max 30
_diffrn_reflns_limit_h_min -30
_diffrn_reflns_limit_k_max 25
_diffrn_reflns_limit_k_min -25
_diffrn_reflns_limit_l_max 9
_diffrn_reflns_limit_l_min -12
_diffrn_reflns_number 4115
_diffrn_reflns_theta_full 27.49
_diffrn_reflns_theta_max 27.49
_diffrn_reflns_theta_min 2.99
_exptl_absorpt_coefficient_mu 0.076
_exptl_absorpt_correction_type none
_exptl_crystal_colour colourless
_exptl_crystal_density_diffrn 1.154
_exptl_crystal_density_method 'not measured'
_exptl_crystal_description stick
_exptl_crystal_F_000 1728
_exptl_crystal_size_max 0.50
_exptl_crystal_size_mid 0.14
_exptl_crystal_size_min 0.13
_refine_diff_density_max 0.388
_refine_diff_density_min -0.339
_refine_diff_density_rms 0.052
_refine_ls_extinction_method none
_refine_ls_goodness_of_fit_ref 1.104
_refine_ls_hydrogen_treatment mixed
_refine_ls_matrix_type full
_refine_ls_number_parameters 171
_refine_ls_number_reflns 1186
_refine_ls_number_restraints 109
_refine_ls_restrained_S_all 1.204
_refine_ls_R_factor_all 0.0621
_refine_ls_R_factor_gt 0.0599
_refine_ls_shift/su_max 0.000
_refine_ls_shift/su_mean 0.000
_refine_ls_structure_factor_coef Fsqd
_refine_ls_weighting_details 'calc w=1/[\s^2^(Fo^2^)+(0.0994P)^2^+5.1018P] where P=(Fo^2^+2Fc^2^)/3'
_refine_ls_weighting_scheme calc
_refine_ls_wR_factor_gt 0.1622
_refine_ls_wR_factor_ref 0.1643
_reflns_number_gt 1145
_reflns_number_total 1186
_reflns_threshold_expression >2\s(I)
_cod_data_source_file jp1063116_si_007.cif
_cod_data_source_block mepipr
_cod_original_sg_symbol_H-M R3c
_cod_database_code 1502727

loop_
_symmetry_equiv_pos_as_xyz
'x, y, z'
'-y, x-y, z'
'-x+y, -x, z'
'-x+y, y, z+1/2'
'x, x-y, z+1/2'
'-y, -x, z+1/2'
'x+2/3, y+1/3, z+1/3'
'-y+2/3, x-y+1/3, z+1/3'
'-x+y+2/3, -x+1/3, z+1/3'
'-x+y+2/3, y+1/3, z+5/6'
'x+2/3, x-y+1/3, z+5/6'
'-y+2/3, -x+1/3, z+5/6'
'x+1/3, y+2/3, z+2/3'
'-y+1/3, x-y+2/3, z+2/3'
'-x+y+1/3, -x+2/3, z+2/3'
'-x+y+1/3, y+2/3, z+7/6'
'x+1/3, x-y+2/3, z+7/6'
'-y+1/3, -x+2/3, z+7/6'

loop_
_atom_site_label
_atom_site_type_symbol
_atom_site_fract_x
_atom_site_fract_y
_atom_site_fract_z
_atom_site_U_iso_or_equiv
_atom_site_adp_type
_atom_site_occupancy
_atom_site_symmetry_multiplicity
_atom_site_calc_flag
_atom_site_refinement_flags
_atom_site_disorder_assembly
_atom_site_disorder_group
N1 N 0.80431(15) 0.03010(15) 0.1710(3) 0.0314(6) Uani 1 1 d . . .
C2 C 0.79026(16) -0.01429(17) 0.2711(4) 0.0290(7) Uani 1 1 d D . .
C3 C 0.7564(2) -0.0175(2) 0.3918(4) 0.0383(8) Uani 1 1 d . . .
H3 H 0.7462 -0.0506 0.4595 0.046 Uiso 1 1 calc R . .
C4 C 0.7381(2) 0.0296(2) 0.4099(4) 0.0469(11) Uani 1 1 d . . .
H4 H 0.7150 0.0292 0.4913 0.056 Uiso 1 1 calc R A .
C5 C 0.7536(3) 0.0771(2) 0.3085(4) 0.0468(11) Uani 1 1 d . . .
H5 H 0.7419 0.1100 0.3200 0.056 Uiso 1 1 calc R . .
C6 C 0.7863(2) 0.0757(2) 0.1909(4) 0.0400(9) Uani 1 1 d . . .
O8 O 0.8116(3) -0.1002(3) 0.4365(6) 0.0359(11) Uani 0.65 1 d P A 1
N7 N 0.8123(5) -0.0575(5) 0.2261(7) 0.0192(15) Uani 0.65 1 d PD A 1
H7 H 0.825(3) -0.057(3) 0.136(3) 0.023 Uiso 0.65 1 d PD B 1
C8 C 0.8228(3) -0.0961(3) 0.3128(7) 0.0257(12) Uani 0.65 1 d PDU A 1
C9 C 0.8536(3) -0.1325(3) 0.2420(7) 0.0333(11) Uani 0.65 1 d PDU A 1
H9 H 0.8562 -0.1267 0.1385 0.040 Uiso 0.65 1 calc PR A 1
C10 C 0.8203(3) -0.2002(3) 0.2815(6) 0.0452(15) Uani 0.65 1 d PDU A 1
H10A H 0.8407 -0.2225 0.2351 0.068 Uiso 0.65 1 calc PR A 1
H10B H 0.7742 -0.2207 0.2537 0.068 Uiso 0.65 1 calc PR A 1
H10C H 0.8231 -0.2037 0.3828 0.068 Uiso 0.65 1 calc PR A 1
C11 C 0.9227(4) -0.1043(5) 0.3094(15) 0.089(2) Uani 0.65 1 d PDU A 1
H11A H 0.9492 -0.0576 0.2875 0.133 Uiso 0.65 1 calc PR A 1
H11B H 0.9442 -0.1276 0.2725 0.133 Uiso 0.65 1 calc PR A 1
H11C H 0.9181 -0.1101 0.4107 0.133 Uiso 0.65 1 calc PR A 1
O8B O 0.8249(6) -0.0824(6) 0.4906(9) 0.036(2) Uani 0.35 1 d P A 2
N7B N 0.8160(11) -0.0575(9) 0.2693(12) 0.023(4) Uani 0.35 1 d PD A 2
H7B H 0.8176 -0.0706 0.1842 0.028 Uiso 0.35 1 calc PR A 2
C8B C 0.8383(6) -0.0834(6) 0.3642(14) 0.025(2) Uani 0.35 1 d PDU A 2
C9B C 0.8767(5) -0.1139(5) 0.3154(10) 0.0292(16) Uani 0.35 1 d PDU A 2
H9B H 0.8458 -0.1612 0.2955 0.035 Uiso 0.35 1 calc PR A 2
C10B C 0.9256(5) -0.1087(7) 0.4276(12) 0.046(3) Uani 0.35 1 d PDU A 2
H10D H 0.9027 -0.1243 0.5169 0.069 Uiso 0.35 1 calc PR A 2
H10E H 0.9604 -0.0629 0.4371 0.069 Uiso 0.35 1 calc PR A 2
H10F H 0.9448 -0.1355 0.4006 0.069 Uiso 0.35 1 calc PR A 2
C11B C 0.9204(9) -0.0839(11) 0.1920(13) 0.089(2) Uani 0.35 1 d PDU A 2
H11D H 0.8940 -0.0857 0.1113 0.133 Uiso 0.35 1 calc PR A 2
H11E H 0.9431 -0.1082 0.1712 0.133 Uiso 0.35 1 calc PR A 2
H11F H 0.9527 -0.0381 0.2125 0.133 Uiso 0.35 1 calc PR A 2
C12 C 0.8049(3) 0.1249(3) 0.0754(5) 0.0623(14) Uani 1 1 d . A .
H12A H 0.8457 0.1323 0.0320 0.094 Uiso 1 1 calc R . .
H12B H 0.8112 0.1662 0.1134 0.094 Uiso 1 1 calc R . .
H12C H 0.7699 0.1082 0.0054 0.094 Uiso 1 1 calc R . .

loop_
_atom_site_aniso_label
_atom_site_aniso_U_11
_atom_site_aniso_U_22
_atom_site_aniso_U_33
_atom_site_aniso_U_23
_atom_site_aniso_U_13
_atom_site_aniso_U_12
N1 0.0333(14) 0.0315(14) 0.0351(15) -0.0059(11) -0.0056(11) 0.0206(12)
C2 0.0243(14) 0.0277(14) 0.0386(17) -0.0082(12) -0.0071(12) 0.0156(12)
C3 0.047(2) 0.048(2) 0.0318(17) -0.0015(15) -0.0014(14) 0.0334(18)
C4 0.067(3) 0.069(3) 0.0303(18) -0.0085(17) -0.0044(17) 0.053(3)
C5 0.072(3) 0.064(3) 0.0362(19) -0.0084(18) -0.0075(18) 0.058(3)
C6 0.056(2) 0.045(2) 0.0368(18) -0.0083(15) -0.0115(16) 0.0384(19)
O8 0.060(3) 0.041(3) 0.020(3) -0.002(2) -0.007(3) 0.035(3)
N7 0.023(2) 0.021(2) 0.013(4) 0.000(3) 0.000(3) 0.0106(18)
C8 0.029(3) 0.026(3) 0.027(3) 0.000(2) -0.004(2) 0.017(2)
C9 0.040(3) 0.035(3) 0.037(3) 0.003(2) 0.003(2) 0.027(2)
C10 0.074(4) 0.049(3) 0.037(3) 0.002(3) 0.019(3) 0.049(3)
C11 0.067(4) 0.089(5) 0.109(5) -0.019(4) -0.009(4) 0.038(4)
O8B 0.061(6) 0.055(6) 0.011(4) 0.003(3) 0.002(4) 0.043(5)
N7B 0.034(6) 0.031(5) 0.009(7) 0.002(6) 0.008(6) 0.019(4)
C8B 0.029(5) 0.032(5) 0.019(5) 0.007(4) 0.003(4) 0.018(4)
C9B 0.029(4) 0.043(4) 0.027(4) 0.006(3) 0.006(3) 0.027(3)
C10B 0.034(5) 0.061(7) 0.055(6) 0.005(5) 0.003(5) 0.034(5)
C11B 0.067(4) 0.089(5) 0.109(5) -0.019(4) -0.009(4) 0.038(4)
C12 0.102(4) 0.071(3) 0.049(2) 0.012(2) 0.007(2) 0.069(3)

loop_
_atom_type_symbol
_atom_type_description
_atom_type_scat_dispersion_real
_atom_type_scat_dispersion_imag
_atom_type_scat_source
C C 0.0033 0.0000 'International Tables Vol C Tables 4.2.6.8 and 6.1.1.4'
H H 0.0000 0.0000 'International Tables Vol C Tables 4.2.6.8 and 6.1.1.4'
N N 0.0061 0.0000 'International Tables Vol C Tables 4.2.6.8 and 6.1.1.4'
O O 0.0106 0.0000 'International Tables Vol C Tables 4.2.6.8 and 6.1.1.4'

loop_
_geom_angle_atom_site_label_1
_geom_angle_atom_site_label_2
_geom_angle_atom_site_label_3
_geom_angle
C2 N1 C6 117.9(3)
N1 C2 C3 123.6(3)
N1 C2 N7 107.8(4)
C3 C2 N7 128.5(5)
N1 C2 N7B 121.7(7)
C3 C2 N7B 114.3(7)
C2 C3 C4 117.5(4)
C2 C3 H3 121.2
C4 C3 H3 121.2
C5 C4 C3 119.7(4)
C5 C4 H4 120.1
C3 C4 H4 120.1
C6 C5 C4 118.7(3)
C6 C5 H5 120.7
C4 C5 H5 120.7
N1 C6 C5 122.5(4)
N1 C6 C12 115.0(4)
C5 C6 C12 122.5(3)
C8 N7 C2 123.5(6)
C8 N7 H7 115(4)
C2 N7 H7 121(4)
O8 C8 N7 123.8(6)
O8 C8 C9 122.3(6)
N7 C8 C9 113.8(6)
C10 C9 C8 110.9(5)
C10 C9 C11 103.9(6)
C8 C9 C11 105.3(6)
C10 C9 H9 112.1
C8 C9 H9 112.1
C11 C9 H9 112.1
C9 C10 H10A 109.5
C9 C10 H10B 109.5
H10A C10 H10B 109.5
C9 C10 H10C 109.5
H10A C10 H10C 109.5
H10B C10 H10C 109.5
C9 C11 H11A 109.5
C9 C11 H11B 109.5
H11A C11 H11B 109.5
C9 C11 H11C 109.5
H11A C11 H11C 109.5
H11B C11 H11C 109.5
C8B N7B C2 136.2(11)
C8B N7B H7 125(3)
C2 N7B H7 97(3)
C8B N7B H7B 111.9
C2 N7B H7B 111.9
O8B C8B N7B 119.2(10)
O8B C8B C9B 122.2(10)
N7B C8B C9B 118.6(12)
C8B C9B C11B 117.6(10)
C8B C9B C10B 110.8(9)
C11B C9B C10B 101.9(9)
C8B C9B H9B 108.7
C11B C9B H9B 108.7
C10B C9B H9B 108.7
C9B C10B H10D 109.5
C9B C10B H10E 109.5
H10D C10B H10E 109.5
C9B C10B H10F 109.5
H10D C10B H10F 109.5
H10E C10B H10F 109.5
C9B C11B H11D 109.5
C9B C11B H11E 109.5
H11D C11B H11E 109.5
C9B C11B H11F 109.5
H11D C11B H11F 109.5
H11E C11B H11F 109.5
C6 C12 H12A 109.5
C6 C12 H12B 109.5
H12A C12 H12B 109.5
C6 C12 H12C 109.5
H12A C12 H12C 109.5
H12B C12 H12C 109.5

loop_
_geom_bond_atom_site_label_1
_geom_bond_atom_site_label_2
_geom_bond_distance
N1 C2 1.335(5)
N1 C6 1.351(4)
C2 C3 1.386(5)
C2 N7 1.421(7)
C2 N7B 1.422(13)
C3 C4 1.387(5)
C3 H3 0.9500
C4 C5 1.387(6)
C4 H4 0.9500
C5 C6 1.376(6)
C5 H5 0.9500
C6 C12 1.502(6)
O8 C8 1.209(8)
N7 C8 1.344(9)
N7 H7 0.91(2)
C8 C9 1.534(7)
C9 C10 1.432(7)
C9 C11 1.557(10)
C9 H9 1.0000
C10 H10A 0.9800
C10 H10B 0.9800
C10 H10C 0.9800
C11 H11A 0.9800
C11 H11B 0.9800
C11 H11C 0.9800
O8B C8B 1.257(15)
N7B C8B 1.341(14)
N7B H7 1.29(3)
N7B H7B 0.8800
C8B C9B 1.485(12)
C9B C11B 1.495(13)
C9B C10B 1.536(12)
C9B H9B 1.0000
C10B H10D 0.9800
C10B H10E 0.9800
C10B H10F 0.9800
C11B H11D 0.9800
C11B H11E 0.9800
C11B H11F 0.9800
C12 H12A 0.9800
C12 H12B 0.9800
C12 H12C 0.9800

loop_
_geom_hbond_atom_site_label_D
_geom_hbond_atom_site_label_H
_geom_hbond_atom_site_label_A
_geom_hbond_distance_DH
_geom_hbond_distance_HA
_geom_hbond_distance_DA
_geom_hbond_angle_DHA
_geom_hbond_site_symmetry_A
N7 H7 O8 0.91(2) 2.02(3) 2.869(8) 155(5) 5_544
N7B H7B O8B 0.88 1.96 2.838(14) 175.6 5_544

loop_
_geom_torsion_atom_site_label_1
_geom_torsion_atom_site_label_2
_geom_torsion_atom_site_label_3
_geom_torsion_atom_site_label_4
_geom_torsion
C6 N1 C2 C3 2.2(5)
C6 N1 C2 N7 178.7(5)
C6 N1 C2 N7B -170.2(10)
N1 C2 C3 C4 -1.9(6)
N7 C2 C3 C4 -177.6(6)
N7B C2 C3 C4 171.0(10)
C2 C3 C4 C5 0.3(6)
C3 C4 C5 C6 0.9(7)
C2 N1 C6 C5 -0.9(6)
C2 N1 C6 C12 178.8(4)
C4 C5 C6 N1 -0.6(7)
C4 C5 C6 C12 179.7(5)
N1 C2 N7 C8 161.0(8)
C3 C2 N7 C8 -22.8(13)
N7B C2 N7 C8 15(4)
C2 N7 C8 O8 3.6(14)
C2 N7 C8 C9 -173.6(7)
O8 C8 C9 C10 49.2(9)
N7 C8 C9 C10 -133.6(7)
O8 C8 C9 C11 -62.6(9)
N7 C8 C9 C11 114.6(9)
N1 C2 N7B C8B 142(2)
C3 C2 N7B C8B -31(3)
N7 C2 N7B C8B -179(7)
C2 N7B C8B O8B 17(3)
C2 N7B C8B C9B -164.6(19)
O8B C8B C9B C11B -147.0(14)
N7B C8B C9B C11B 35(2)
O8B C8B C9B C10B -30.4(16)
N7B C8B C9B C10B 151.1(15)
